data_4505140
loop_
_publ_author_name
'Upreti, Shailesh'
'Ramanan, Arunachalam'

_publ_section_title
;
 Structure-Directing Role of Hydrogen-Bonded Dimers of Phenylenediammonium
 Cations:&#x2009; Supramolecular Assemblies of Octamolybdate-Based
 Organic&#x2212;Inorganic Hybrids
;
_journal_issue 5
_journal_name_full 'Crystal Growth &amp; Design'
_journal_page_first 1837
_journal_paper_doi 10.1021/cg050100m
_journal_volume 5
_journal_year 2005
_chemical_formula_moiety 'Mo8 O26, 2(C6 H10 N2), 4(H2 O)'
_chemical_formula_sum 'C12 H28 Mo8 N4 O30'
_chemical_formula_weight 1475.90
_chemical_name_systematic
; 
 ? 
;
_space_group_IT_number 14
_symmetry_cell_setting monoclinic
_symmetry_space_group_name_Hall '-P 2yn'
_symmetry_space_group_name_H-M 'P 1 21/n 1'
_atom_sites_solution_hydrogens geom
_atom_sites_solution_primary direct
_atom_sites_solution_secondary difmap
_audit_creation_method SHELXL-97
_cell_angle_alpha 90.00
_cell_angle_beta 97.630(2)
_cell_angle_gamma 90.00
_cell_formula_units_Z 2
_cell_length_a 10.8142(13)
_cell_length_b 14.1329(17)
_cell_length_c 11.1412(14)
_cell_measurement_reflns_used 5572
_cell_measurement_temperature 273(2)
_cell_measurement_theta_max 28.19
_cell_measurement_theta_min 2.38
_cell_volume 1687.7(4)
_computing_cell_refinement 'Bruker SMART'
_computing_data_collection 'Bruker SMART'
_computing_data_reduction 'Bruker SAINT'
_computing_molecular_graphics 'Bruker SHELXTL'
_computing_publication_material 'Bruker SHELXTL'
_computing_structure_refinement 'SHELXL-97 (Sheldrick, 1997)'
_computing_structure_solution 'SHELXS-97 (Sheldrick, 1990)'
_diffrn_ambient_temperature 273(2)
_diffrn_measured_fraction_theta_full 0.954
_diffrn_measured_fraction_theta_max 0.954
_diffrn_measurement_device_type 'CCD area detector'
_diffrn_measurement_method 'phi and omega scans'
_diffrn_radiation_monochromator graphite
_diffrn_radiation_source 'fine-focus sealed tube'
_diffrn_radiation_type MoK\a
_diffrn_radiation_wavelength 0.71073
_diffrn_reflns_av_R_equivalents 0.0206
_diffrn_reflns_av_sigmaI/netI 0.0186
_diffrn_reflns_limit_h_max 14
_diffrn_reflns_limit_h_min -14
_diffrn_reflns_limit_k_max 18
_diffrn_reflns_limit_k_min -18
_diffrn_reflns_limit_l_max 14
_diffrn_reflns_limit_l_min -14
_diffrn_reflns_number 14178
_diffrn_reflns_theta_full 28.25
_diffrn_reflns_theta_max 28.25
_diffrn_reflns_theta_min 2.38
_exptl_absorpt_coefficient_mu 2.987
_exptl_absorpt_correction_T_max 0.743
_exptl_absorpt_correction_T_min 0.627
_exptl_absorpt_correction_type multi-scan
_exptl_absorpt_process_details '(SADABS; Bruker, 2000)'
_exptl_crystal_colour green
_exptl_crystal_density_diffrn 2.904
_exptl_crystal_density_method 'not measured'
_exptl_crystal_description Rod
_exptl_crystal_F_000 1408
_exptl_crystal_size_max 0.421
_exptl_crystal_size_mid 0.132
_exptl_crystal_size_min 0.099
_refine_diff_density_max 0.582
_refine_diff_density_min -1.054
_refine_diff_density_rms 0.155
_refine_ls_extinction_method none
_refine_ls_goodness_of_fit_ref 1.167
_refine_ls_hydrogen_treatment mixed
_refine_ls_matrix_type full
_refine_ls_number_parameters 300
_refine_ls_number_reflns 3982
_refine_ls_number_restraints 0
_refine_ls_restrained_S_all 1.167
_refine_ls_R_factor_all 0.0216
_refine_ls_R_factor_gt 0.0205
_refine_ls_shift/su_max 0.001
_refine_ls_shift/su_mean 0.000
_refine_ls_structure_factor_coef Fsqd
_refine_ls_weighting_details 'calc w=1/[\s^2^(Fo^2^)+(0.0248P)^2^+1.3120P] where P=(Fo^2^+2Fc^2^)/3'
_refine_ls_weighting_scheme calc
_refine_ls_wR_factor_gt 0.0517
_refine_ls_wR_factor_ref 0.0522
_reflns_number_gt 3821
_reflns_number_total 3982
_reflns_threshold_expression >2sigma(I)
_cod_data_source_file cg050100msi20050318_012622.cif
_cod_data_source_block 2
_cod_depositor_comments
;
The following automatic conversions were performed:

'_symmetry_cell_setting' value 'Monoclinic' changed to 'monoclinic'
according to /home/saulius/struct/CIF-dictionaries/cif_core.dic
dictionary named 'cif_core.dic' version 2.4.1 from 2010-06-29.

Automatic conversion script
Id: cif_fix_values 1715 2011-07-08 13:25:40Z adriana 
;
_cod_original_sg_symbol_Hall '-P 2yn '
_cod_original_sg_symbol_H-M P2(1)/n
_cod_database_code 4505140

loop_
_symmetry_equiv_pos_as_xyz
'x, y, z'
'-x+1/2, y+1/2, -z+1/2'
'-x, -y, -z'
'x-1/2, -y-1/2, z-1/2'

loop_
_atom_site_label
_atom_site_type_symbol
_atom_site_fract_x
_atom_site_fract_y
_atom_site_fract_z
_atom_site_U_iso_or_equiv
_atom_site_adp_type
_atom_site_occupancy
_atom_site_symmetry_multiplicity
_atom_site_calc_flag
Mo1 Mo -0.017505(17) 0.091987(13) 0.606836(16) 0.01779(6) Uani 1 1 d
Mo2 Mo 0.320391(18) -0.079146(15) 0.535433(17) 0.02180(6) Uani 1 1 d
Mo3 Mo 0.198472(18) 0.119629(14) 0.436984(18) 0.02113(6) Uani 1 1 d
Mo4 Mo 0.101970(18) -0.106371(14) 0.708245(17) 0.01988(6) Uani 1 1 d
O1 O -0.16572(15) 0.14031(12) 0.60669(15) 0.0240(3) Uani 1 1 d
O2 O -0.12425(14) 0.00268(11) 0.44609(13) 0.0198(3) Uani 1 1 d
O3 O 0.07224(17) 0.14643(13) 0.72316(15) 0.0280(4) Uani 1 1 d
O4 O 0.02719(14) 0.15655(11) 0.46668(14) 0.0201(3) Uani 1 1 d
O5 O 0.27863(17) 0.17106(14) 0.56088(17) 0.0336(4) Uani 1 1 d
O6 O 0.21954(18) 0.19274(13) 0.31943(17) 0.0338(4) Uani 1 1 d
O7 O 0.30327(15) 0.01607(12) 0.41177(14) 0.0237(3) Uani 1 1 d
O8 O 0.40999(17) -0.01704(14) 0.64571(16) 0.0333(4) Uani 1 1 d
O9 O 0.41863(17) -0.15805(14) 0.48163(17) 0.0352(4) Uani 1 1 d
O10 O 0.23374(15) -0.16041(12) 0.63502(15) 0.0240(3) Uani 1 1 d
O11 O 0.04537(17) -0.19979(13) 0.78133(15) 0.0294(4) Uani 1 1 d
O12 O 0.17928(17) -0.03893(13) 0.82006(15) 0.0308(4) Uani 1 1 d
O13 O -0.05363(14) -0.02741(11) 0.68631(13) 0.0191(3) Uani 1 1 d
C1 C 0.3393(2) 0.13797(17) 0.9796(2) 0.0242(5) Uani 1 1 d
C2 C 0.3925(2) 0.12709(17) 0.8749(2) 0.0248(5) Uani 1 1 d
C3 C 0.5208(2) 0.11931(17) 0.8871(2) 0.0242(5) Uani 1 1 d
C4 C 0.5943(2) 0.12240(18) 0.9979(2) 0.0276(5) Uani 1 1 d
C5 C 0.5373(3) 0.1343(2) 1.1016(2) 0.0306(5) Uani 1 1 d
C6 C 0.4094(2) 0.14149(18) 1.0924(2) 0.0283(5) Uani 1 1 d
N1 N 0.2033(2) 0.14412(19) 0.9710(2) 0.0316(5) Uani 1 1 d
N2 N 0.5813(2) 0.1094(2) 0.7773(2) 0.0334(5) Uani 1 1 d
O1W O 0.8200(2) 0.00973(17) 0.8788(2) 0.0390(5) Uani 1 1 d
O2W O 0.9314(2) 0.17144(18) 0.9592(3) 0.0436(5) Uani 1 1 d
H1A H 0.181(3) 0.197(3) 1.000(3) 0.045(10) Uiso 1 1 d
H1B H 0.176(3) 0.095(2) 1.015(3) 0.040(9) Uiso 1 1 d
H1C H 0.164(3) 0.140(2) 0.890(3) 0.044(9) Uiso 1 1 d
H2 H 0.341(3) 0.124(2) 0.798(3) 0.028(7) Uiso 1 1 d
H2A H 0.583(3) 0.161(3) 0.738(3) 0.053(11) Uiso 1 1 d
H2B H 0.663(4) 0.085(2) 0.798(3) 0.047(10) Uiso 1 1 d
H2C H 0.545(4) 0.074(3) 0.728(4) 0.053(11) Uiso 1 1 d
H4 H 0.680(3) 0.118(2) 1.003(3) 0.030(8) Uiso 1 1 d
H5 H 0.589(3) 0.140(2) 1.181(3) 0.029(7) Uiso 1 1 d
H6 H 0.369(3) 0.155(2) 1.152(3) 0.043(9) Uiso 1 1 d
H1WA H 0.853(3) -0.008(2) 0.828(3) 0.040(10) Uiso 1 1 d
H1WB H 0.862(4) 0.047(4) 0.912(4) 0.068(14) Uiso 1 1 d
H2WA H 0.915(4) 0.205(3) 0.909(4) 0.059(14) Uiso 1 1 d
H2WB H 0.937(4) 0.189(3) 1.032(5) 0.081(15) Uiso 1 1 d

loop_
_atom_site_aniso_label
_atom_site_aniso_U_11
_atom_site_aniso_U_22
_atom_site_aniso_U_33
_atom_site_aniso_U_23
_atom_site_aniso_U_13
_atom_site_aniso_U_12
Mo1 0.02024(10) 0.01707(10) 0.01615(9) -0.00106(7) 0.00278(7) -0.00053(6)
Mo2 0.01882(10) 0.02534(11) 0.02129(10) 0.00073(7) 0.00285(8) 0.00220(7)
Mo3 0.01955(10) 0.02030(10) 0.02394(10) -0.00008(7) 0.00436(8) -0.00289(7)
Mo4 0.02043(10) 0.02189(10) 0.01701(10) 0.00154(7) 0.00129(7) 0.00262(7)
O1 0.0242(8) 0.0231(8) 0.0249(8) -0.0019(7) 0.0039(6) 0.0028(6)
O2 0.0191(7) 0.0204(7) 0.0197(7) -0.0003(6) 0.0023(6) -0.0003(6)
O3 0.0333(9) 0.0277(9) 0.0219(8) -0.0044(7) -0.0001(7) -0.0037(7)
O4 0.0227(8) 0.0173(7) 0.0207(7) 0.0007(6) 0.0039(6) -0.0003(6)
O5 0.0301(9) 0.0342(10) 0.0362(10) -0.0084(8) 0.0026(8) -0.0087(8)
O6 0.0365(10) 0.0312(10) 0.0357(10) 0.0085(8) 0.0123(8) -0.0013(8)
O7 0.0208(8) 0.0274(8) 0.0238(8) 0.0016(7) 0.0068(6) 0.0009(6)
O8 0.0296(9) 0.0405(11) 0.0283(9) 0.0009(8) -0.0016(7) -0.0064(8)
O9 0.0309(9) 0.0394(11) 0.0365(10) 0.0032(8) 0.0096(8) 0.0125(8)
O10 0.0236(8) 0.0238(8) 0.0249(8) 0.0028(7) 0.0040(6) 0.0043(6)
O11 0.0338(9) 0.0273(9) 0.0275(8) 0.0058(7) 0.0053(7) 0.0020(7)
O12 0.0313(9) 0.0339(10) 0.0253(8) -0.0038(7) -0.0034(7) 0.0025(8)
O13 0.0207(7) 0.0195(7) 0.0176(7) -0.0008(6) 0.0042(6) 0.0006(6)
C1 0.0239(11) 0.0210(11) 0.0278(11) 0.0009(9) 0.0032(9) -0.0007(8)
C2 0.0284(12) 0.0253(11) 0.0198(10) -0.0002(9) 0.0000(9) -0.0021(9)
C3 0.0290(12) 0.0211(11) 0.0230(11) -0.0007(9) 0.0058(9) -0.0006(9)
C4 0.0238(12) 0.0291(12) 0.0291(12) 0.0010(10) 0.0007(9) 0.0021(9)
C5 0.0339(13) 0.0345(14) 0.0216(11) 0.0024(10) -0.0031(10) 0.0012(11)
C6 0.0336(13) 0.0288(12) 0.0233(11) -0.0003(10) 0.0071(10) -0.0002(10)
N1 0.0248(11) 0.0345(13) 0.0354(12) -0.0016(10) 0.0037(9) 0.0005(9)
N2 0.0359(13) 0.0386(13) 0.0270(11) -0.0064(10) 0.0092(10) -0.0029(10)
O1W 0.0443(12) 0.0414(12) 0.0355(11) -0.0100(9) 0.0207(10) -0.0086(10)
O2W 0.0444(13) 0.0396(12) 0.0486(14) -0.0096(12) 0.0122(11) -0.0044(10)

loop_
_atom_type_symbol
_atom_type_description
_atom_type_scat_dispersion_real
_atom_type_scat_dispersion_imag
_atom_type_scat_source
C C 0.0033 0.0016 'International Tables Vol C Tables 4.2.6.8 and 6.1.1.4'
H H 0.0000 0.0000 'International Tables Vol C Tables 4.2.6.8 and 6.1.1.4'
N N 0.0061 0.0033 'International Tables Vol C Tables 4.2.6.8 and 6.1.1.4'
O O 0.0106 0.0060 'International Tables Vol C Tables 4.2.6.8 and 6.1.1.4'
Mo Mo -1.6832 0.6857 'International Tables Vol C Tables 4.2.6.8 and 6.1.1.4'

loop_
_geom_angle_atom_site_label_1
_geom_angle_atom_site_label_2
_geom_angle_atom_site_label_3
_geom_angle
_geom_angle_site_symmetry_1
_geom_angle_site_symmetry_3
O3 Mo1 O1 104.82(9) . .
O3 Mo1 O4 102.99(8) . .
O1 Mo1 O4 98.25(7) . .
O3 Mo1 O13 99.94(8) . .
O1 Mo1 O13 95.68(7) . .
O4 Mo1 O13 149.02(6) . .
O3 Mo1 O2 97.69(7) . 3_556
O1 Mo1 O2 157.32(7) . 3_556
O4 Mo1 O2 79.03(6) . 3_556
O13 Mo1 O2 77.51(6) . 3_556
O3 Mo1 O2 173.37(7) . .
O1 Mo1 O2 81.48(7) . .
O4 Mo1 O2 77.78(6) . .
O13 Mo1 O2 77.11(6) . .
O2 Mo1 O2 75.93(6) 3_556 .
O9 Mo2 O8 105.64(10) . .
O9 Mo2 O7 102.23(8) . .
O8 Mo2 O7 98.51(8) . .
O9 Mo2 O10 100.74(9) . .
O8 Mo2 O10 99.53(8) . .
O7 Mo2 O10 145.61(7) . .
O9 Mo2 O1 86.70(8) . 3_556
O8 Mo2 O1 167.59(8) . 3_556
O7 Mo2 O1 77.19(7) . 3_556
O10 Mo2 O1 78.95(7) . 3_556
O9 Mo2 O2 156.85(8) . 3_556
O8 Mo2 O2 97.46(8) . 3_556
O7 Mo2 O2 75.22(6) . 3_556
O10 Mo2 O2 73.58(6) . 3_556
O1 Mo2 O2 70.23(5) 3_556 3_556
O5 Mo3 O6 105.04(10) . .
O5 Mo3 O7 101.59(9) . .
O6 Mo3 O7 102.15(8) . .
O5 Mo3 O4 97.97(8) . .
O6 Mo3 O4 100.98(8) . .
O7 Mo3 O4 144.48(7) . .
O5 Mo3 O13 161.56(7) . 3_556
O6 Mo3 O13 91.94(8) . 3_556
O7 Mo3 O13 81.35(6) . 3_556
O4 Mo3 O13 71.26(6) . 3_556
O5 Mo3 O2 92.24(8) . 3_556
O6 Mo3 O2 162.45(8) . 3_556
O7 Mo3 O2 76.75(6) . 3_556
O4 Mo3 O2 73.11(6) . 3_556
O13 Mo3 O2 70.53(5) 3_556 3_556
O12 Mo4 O11 104.89(9) . .
O12 Mo4 O10 102.54(8) . .
O11 Mo4 O10 103.38(8) . .
O12 Mo4 O13 95.76(8) . .
O11 Mo4 O13 98.06(8) . .
O10 Mo4 O13 146.96(6) . .
O12 Mo4 O2 95.79(7) . 3_556
O11 Mo4 O2 158.57(7) . 3_556
O10 Mo4 O2 77.00(6) . 3_556
O13 Mo4 O2 73.95(6) . 3_556
O12 Mo4 O4 163.31(7) . 3_556
O11 Mo4 O4 87.19(7) . 3_556
O10 Mo4 O4 85.38(6) . 3_556
O13 Mo4 O4 70.77(6) . 3_556
O2 Mo4 O4 71.44(5) 3_556 3_556
Mo1 O1 Mo2 115.84(8) . 3_556
Mo1 O2 Mo4 92.39(6) 3_556 3_556
Mo1 O2 Mo1 104.07(6) 3_556 .
Mo4 O2 Mo1 97.90(6) 3_556 .
Mo1 O2 Mo3 90.15(6) 3_556 3_556
Mo4 O2 Mo3 162.71(7) 3_556 3_556
Mo1 O2 Mo3 98.05(6) . 3_556
Mo1 O2 Mo2 163.31(8) 3_556 3_556
Mo4 O2 Mo2 87.64(5) 3_556 3_556
Mo1 O2 Mo2 92.44(5) . 3_556
Mo3 O2 Mo2 85.07(5) 3_556 3_556
Mo1 O4 Mo3 110.45(7) . .
Mo1 O4 Mo4 110.11(7) . 3_556
Mo3 O4 Mo4 104.25(6) . 3_556
Mo3 O7 Mo2 115.99(8) . .
Mo4 O10 Mo2 117.34(8) . .
Mo1 O13 Mo4 108.55(7) . .
Mo1 O13 Mo3 111.78(7) . 3_556
Mo4 O13 Mo3 104.30(6) . 3_556
C2 C1 C6 122.4(2) . .
C2 C1 N1 118.7(2) . .
C6 C1 N1 118.8(2) . .
C1 C2 C3 116.9(2) . .
C1 C2 H2 120.2(18) . .
C3 C2 H2 122.8(18) . .
C4 C3 C2 122.6(2) . .
C4 C3 N2 118.8(2) . .
C2 C3 N2 118.6(2) . .
C3 C4 C5 118.8(2) . .
C3 C4 H4 120.4(19) . .
C5 C4 H4 120.8(19) . .
C6 C5 C4 119.9(2) . .
C6 C5 H5 120.4(17) . .
C4 C5 H5 119.6(17) . .
C5 C6 C1 119.3(2) . .
C5 C6 H6 124(2) . .
C1 C6 H6 116(2) . .
C1 N1 H1A 110(2) . .
C1 N1 H1B 108(2) . .
H1A N1 H1B 110(3) . .
C1 N1 H1C 112(2) . .
H1A N1 H1C 107(3) . .
H1B N1 H1C 109(3) . .
C3 N2 H2A 113(3) . .
C3 N2 H2B 110(2) . .
H2A N2 H2B 110(3) . .
C3 N2 H2C 113(3) . .
H2A N2 H2C 103(4) . .
H2B N2 H2C 107(3) . .
H1WA O1W H1WB 107(4) . .
H2WA O2W H2WB 122(5) . .

loop_
_geom_bond_atom_site_label_1
_geom_bond_atom_site_label_2
_geom_bond_distance
_geom_bond_site_symmetry_2
Mo1 O3 1.6969(17) .
Mo1 O1 1.7420(16) .
Mo1 O4 1.9248(15) .
Mo1 O13 1.9687(15) .
Mo1 O2 2.1743(15) 3_556
Mo1 O2 2.3630(15) .
Mo2 O9 1.7031(18) .
Mo2 O8 1.7037(18) .
Mo2 O7 1.9171(16) .
Mo2 O10 1.9247(16) .
Mo2 O1 2.3128(17) 3_556
Mo2 O2 2.4136(15) 3_556
Mo3 O5 1.6933(18) .
Mo3 O6 1.7071(18) .
Mo3 O7 1.8948(17) .
Mo3 O4 1.9938(16) .
Mo3 O13 2.3382(15) 3_556
Mo3 O2 2.3679(15) 3_556
Mo4 O12 1.6978(18) .
Mo4 O11 1.7067(18) .
Mo4 O10 1.8942(16) .
Mo4 O13 2.0069(15) .
Mo4 O2 2.2961(15) 3_556
Mo4 O4 2.3515(16) 3_556
O1 Mo2 2.3127(17) 3_556
O2 Mo1 2.1743(15) 3_556
O2 Mo4 2.2961(15) 3_556
O2 Mo3 2.3679(15) 3_556
O2 Mo2 2.4136(15) 3_556
O4 Mo4 2.3514(16) 3_556
O13 Mo3 2.3383(15) 3_556
C1 C2 1.375(3) .
C1 C6 1.380(3) .
C1 N1 1.464(3) .
C2 C3 1.380(3) .
C2 H2 0.96(3) .
C3 C4 1.377(3) .
C3 N2 1.469(3) .
C4 C5 1.390(4) .
C4 H4 0.93(3) .
C5 C6 1.377(4) .
C5 H5 0.98(3) .
C6 H6 0.86(3) .
N1 H1A 0.87(4) .
N1 H1B 0.93(4) .
N1 H1C 0.95(4) .
N2 H2A 0.86(4) .
N2 H2B 0.95(4) .
N2 H2C 0.81(4) .
O1W H1WA 0.75(4) .
O1W H1WB 0.76(5) .
O2W H2WA 0.74(4) .
O2W H2WB 0.85(5) .

loop_
_geom_torsion_atom_site_label_1
_geom_torsion_atom_site_label_2
_geom_torsion_atom_site_label_3
_geom_torsion_atom_site_label_4
_geom_torsion
_geom_torsion_site_symmetry_1
_geom_torsion_site_symmetry_4
O3 Mo1 O1 Mo2 -177.38(8) . 3_556
O4 Mo1 O1 Mo2 76.75(9) . 3_556
O13 Mo1 O1 Mo2 -75.50(9) . 3_556
O2 Mo1 O1 Mo2 -4.5(2) 3_556 3_556
O2 Mo1 O1 Mo2 0.52(8) . 3_556
O1 Mo1 O2 Mo1 -178.00(8) . 3_556
O4 Mo1 O2 Mo1 81.58(7) . 3_556
O13 Mo1 O2 Mo1 -80.13(7) . 3_556
O2 Mo1 O2 Mo1 0.0 3_556 3_556
O1 Mo1 O2 Mo4 87.51(7) . 3_556
O4 Mo1 O2 Mo4 -12.91(6) . 3_556
O13 Mo1 O2 Mo4 -174.62(7) . 3_556
O2 Mo1 O2 Mo4 -94.49(7) 3_556 3_556
O1 Mo1 O2 Mo3 -85.81(7) . 3_556
O4 Mo1 O2 Mo3 173.77(7) . 3_556
O13 Mo1 O2 Mo3 12.06(6) . 3_556
O2 Mo1 O2 Mo3 92.19(7) 3_556 3_556
O1 Mo1 O2 Mo2 -0.45(6) . 3_556
O4 Mo1 O2 Mo2 -100.87(6) . 3_556
O13 Mo1 O2 Mo2 97.42(6) . 3_556
O2 Mo1 O2 Mo2 177.55(9) 3_556 3_556
O3 Mo1 O4 Mo3 71.95(9) . .
O1 Mo1 O4 Mo3 179.33(8) . .
O13 Mo1 O4 Mo3 -64.83(15) . .
O2 Mo1 O4 Mo3 -23.51(7) 3_556 .
O2 Mo1 O4 Mo3 -101.30(8) . .
O3 Mo1 O4 Mo4 -173.44(8) . 3_556
O1 Mo1 O4 Mo4 -66.06(8) . 3_556
O13 Mo1 O4 Mo4 49.77(15) . 3_556
O2 Mo1 O4 Mo4 91.10(7) 3_556 3_556
O2 Mo1 O4 Mo4 13.30(6) . 3_556
O5 Mo3 O4 Mo1 -67.86(10) . .
O6 Mo3 O4 Mo1 -174.96(9) . .
O7 Mo3 O4 Mo1 55.19(14) . .
O13 Mo3 O4 Mo1 96.72(8) 3_556 .
O2 Mo3 O4 Mo1 22.07(7) 3_556 .
O5 Mo3 O4 Mo4 173.89(8) . 3_556
O6 Mo3 O4 Mo4 66.78(9) . 3_556
O7 Mo3 O4 Mo4 -63.07(13) . 3_556
O13 Mo3 O4 Mo4 -21.54(5) 3_556 3_556
O2 Mo3 O4 Mo4 -96.18(7) 3_556 3_556
O5 Mo3 O7 Mo2 65.68(11) . .
O6 Mo3 O7 Mo2 174.05(9) . .
O4 Mo3 O7 Mo2 -56.39(15) . .
O13 Mo3 O7 Mo2 -95.82(9) 3_556 .
O2 Mo3 O7 Mo2 -23.91(8) 3_556 .
O9 Mo2 O7 Mo3 179.92(10) . .
O8 Mo2 O7 Mo3 -71.94(11) . .
O10 Mo2 O7 Mo3 49.06(17) . .
O1 Mo2 O7 Mo3 96.22(9) 3_556 .
O2 Mo2 O7 Mo3 23.60(8) 3_556 .
O12 Mo4 O10 Mo2 -73.81(11) . .
O11 Mo4 O10 Mo2 177.31(9) . .
O13 Mo4 O10 Mo2 48.24(17) . .
O2 Mo4 O10 Mo2 19.32(8) 3_556 .
O4 Mo4 O10 Mo2 91.31(9) 3_556 .
O9 Mo2 O10 Mo4 -175.54(10) . .
O8 Mo2 O10 Mo4 76.40(11) . .
O7 Mo2 O10 Mo4 -44.33(17) . .
O1 Mo2 O10 Mo4 -91.09(9) 3_556 .
O2 Mo2 O10 Mo4 -18.65(8) 3_556 .
O3 Mo1 O13 Mo4 -72.48(9) . .
O1 Mo1 O13 Mo4 -178.65(8) . .
O4 Mo1 O13 Mo4 64.88(14) . .
O2 Mo1 O13 Mo4 23.28(7) 3_556 .
O2 Mo1 O13 Mo4 101.46(7) . .
O3 Mo1 O13 Mo3 173.02(8) . 3_556
O1 Mo1 O13 Mo3 66.86(8) . 3_556
O4 Mo1 O13 Mo3 -49.62(15) . 3_556
O2 Mo1 O13 Mo3 -91.22(7) 3_556 3_556
O2 Mo1 O13 Mo3 -13.04(6) . 3_556
O12 Mo4 O13 Mo1 72.04(9) . .
O11 Mo4 O13 Mo1 178.01(8) . .
O10 Mo4 O13 Mo1 -51.70(15) . .
O2 Mo4 O13 Mo1 -22.34(6) 3_556 .
O4 Mo4 O13 Mo1 -97.84(7) 3_556 .
O12 Mo4 O13 Mo3 -168.66(8) . 3_556
O11 Mo4 O13 Mo3 -62.69(8) . 3_556
O10 Mo4 O13 Mo3 67.60(14) . 3_556
O2 Mo4 O13 Mo3 96.95(6) 3_556 3_556
O4 Mo4 O13 Mo3 21.46(5) 3_556 3_556
C6 C1 C2 C3 0.3(4) . .
N1 C1 C2 C3 -178.5(2) . .
C1 C2 C3 C4 -0.2(4) . .
C1 C2 C3 N2 -178.9(2) . .
C2 C3 C4 C5 -0.3(4) . .
N2 C3 C4 C5 178.4(2) . .
C3 C4 C5 C6 0.8(4) . .
C4 C5 C6 C1 -0.8(4) . .
C2 C1 C6 C5 0.2(4) . .
N1 C1 C6 C5 179.0(2) . .
